data_1533523
loop_
_publ_author_name
'Takeda, Takashi'
'Takahashi, Kasori'
'Uheda, Kyota'
'Takizawa, Hirotsugu'
'Endo, Tadashi'

_publ_section_title
;
 Crystal Structure and Luminescence Properties of Sr~2~Al~6~O~11~:Eu^2+^
;
_journal_coden_ASTM FOFUA2
_journal_issue 12
_journal_name_full 'Funtai oyobi Funmatsu Yakin'
_journal_page_first 1128
_journal_page_last 1133
_journal_paper_doi 10.2497/jjspm.49.1128
_journal_volume 49
_journal_year 2002
_chemical_formula_sum 'Al6 O11 Sr2'
_chemical_name_systematic 'Sr2 (Al6 O11)'
_space_group_IT_number 58
_symmetry_space_group_name_Hall '-P 2 2n'
_symmetry_space_group_name_H-M 'P n n m'
_cell_angle_alpha 90
_cell_angle_beta 90
_cell_angle_gamma 90
_cell_formula_units_Z 4
_cell_length_a 21.9145
_cell_length_b 4.8843
_cell_length_c 8.4039
_cell_volume 899.528
_citation_journal_id_ASTM FOFUA2
_cod_data_source_file Takeda_FOFUA2_2002_344.cif
_cod_data_source_block Al6O11Sr2
_cod_original_cell_volume 899.5282
_cod_database_code 1533523

loop_
_symmetry_equiv_pos_as_xyz
x,y,z
-x,-y,z
x+1/2,-y+1/2,-z+1/2
-x+1/2,y+1/2,-z+1/2
-x,-y,-z
x,y,-z
-x-1/2,y-1/2,z-1/2
x-1/2,-y-1/2,z-1/2

loop_
_atom_site_label
_atom_site_type_symbol
_atom_site_fract_x
_atom_site_fract_y
_atom_site_fract_z
_atom_site_occupancy
_atom_site_U_iso_or_equiv
Al3 Al+3 0 0.5 0.6692 1 0.0
O4 O-2 0.3454 0.495 0.327 1 0.0
O2 O-2 0.2967 0.568 0 1 0.0
O7 O-2 0.2802 0.951 0.24 1 0.0
Al2 Al+3 0 0.5 0 1 0.0
O3 O-2 0.453 0.322 0.8421 1 0.0
Sr1 Sr+2 0.36076 0.12077 0 1 0.0
Al4 Al+3 0.2149 0.12 0.2991 1 0.0
O6 O-2 0.9505 0.662 0.8442 1 0.0
Sr2 Sr+2 0.15547 0.5346 0 1 0.0
Al1 Al+3 0 0 0.5 1 0.0
O5 O-2 0.4545 0.816 0 1 0.0
O1 O-2 0.0605 0.822 0 1 0.0
Al5 Al+3 0.0751 0.0138 0.1812 1 0.0
